data_1561310
loop_
_publ_author_name
'Xu, Wei-Feng'
'Chao, Rong'
'Hai, Yang'
'Guo, Yang-Yang'
'Wei, Mei-Yan'
'Wang, Chang-Yun'
'Shao, Chang-Lun'

_publ_section_title
;
 17-Hydroxybrevianamide N and Its N1-Methyl Derivative, Quinazolinones
 from a Soft-Coral-Derived <i>Aspergillus</i> sp. Fungus: 13<i>S</i>
 Enantiomers as the True Natural Products.
;
_journal_name_full 'Journal of natural products'
_journal_paper_doi 10.1021/acs.jnatprod.1c00098
_journal_year 2021
_chemical_formula_sum 'C19 H17 N3 O5'
_chemical_formula_weight 367.35
_space_group_crystal_system triclinic
_space_group_IT_number 2
_space_group_name_Hall '-P 1'
_space_group_name_H-M_alt 'P -1'
_atom_sites_solution_hydrogens mixed
_audit_creation_method SHELXL-2018/3
_cell_angle_alpha 95.446(6)
_cell_angle_beta 105.411(6)
_cell_angle_gamma 114.671(7)
_cell_formula_units_Z 2
_cell_length_a 8.3911(6)
_cell_length_b 8.8058(7)
_cell_length_c 13.4606(8)
_cell_measurement_reflns_used 1831
_cell_measurement_temperature 293(2)
_cell_measurement_theta_max 70.6800
_cell_measurement_theta_min 5.6880
_cell_volume 846.93(13)
_computing_cell_refinement 'CrysAlisPro 1.171.40.53 (Rigaku OD, 2019)'
_computing_data_collection 'CrysAlisPro 1.171.40.53 (Rigaku OD, 2019)'
_computing_data_reduction 'CrysAlisPro 1.171.40.53 (Rigaku OD, 2019)'
_computing_structure_refinement 'SHELXL-2018/3 (Sheldrick, 2018)'
_computing_structure_solution 'SHELXL-2018/3 (Sheldrick, 2018)'
_diffrn_ambient_temperature 293(2)
_diffrn_measured_fraction_theta_full 0.996
_diffrn_measured_fraction_theta_max 0.996
_diffrn_measurement_device_type 'Xcalibur, Eos, Gemini'
_diffrn_radiation_type CuK\a
_diffrn_radiation_wavelength 1.54184
_diffrn_reflns_av_R_equivalents 0.0325
_diffrn_reflns_av_unetI/netI 0.0503
_diffrn_reflns_Laue_measured_fraction_full 0.996
_diffrn_reflns_Laue_measured_fraction_max 0.996
_diffrn_reflns_limit_h_max 10
_diffrn_reflns_limit_h_min -7
_diffrn_reflns_limit_k_max 10
_diffrn_reflns_limit_k_min -10
_diffrn_reflns_limit_l_max 12
_diffrn_reflns_limit_l_min -16
_diffrn_reflns_number 5073
_diffrn_reflns_point_group_measured_fraction_full 0.996
_diffrn_reflns_point_group_measured_fraction_max 0.996
_diffrn_reflns_theta_full 67.217
_diffrn_reflns_theta_max 67.217
_diffrn_reflns_theta_min 3.504
_diffrn_source 'fine-focus sealed X-ray tube'
_exptl_absorpt_coefficient_mu 0.887
_exptl_absorpt_correction_T_max 1.00000
_exptl_absorpt_correction_T_min 0.91551
_exptl_absorpt_correction_type multi-scan
_exptl_absorpt_process_details sadabs
_exptl_crystal_colour white
_exptl_crystal_density_diffrn 1.440
_exptl_crystal_description block
_exptl_crystal_F_000 384
_exptl_crystal_size_max 0.120
_exptl_crystal_size_mid 0.110
_exptl_crystal_size_min 0.110
_refine_diff_density_max 0.186
_refine_diff_density_min -0.246
_refine_diff_density_rms 0.045
_refine_ls_extinction_method none
_refine_ls_goodness_of_fit_ref 1.220
_refine_ls_hydrogen_treatment constr
_refine_ls_matrix_type full
_refine_ls_number_parameters 246
_refine_ls_number_reflns 3018
_refine_ls_number_restraints 0
_refine_ls_restrained_S_all 1.220
_refine_ls_R_factor_all 0.0796
_refine_ls_R_factor_gt 0.0550
_refine_ls_shift/su_max 0.000
_refine_ls_shift/su_mean 0.000
_refine_ls_structure_factor_coef Fsqd
_refine_ls_weighting_details 'w=1/[\s^2^(Fo^2^)+(0.0350P)^2^+0.4489P] where P=(Fo^2^+2Fc^2^)/3'
_refine_ls_weighting_scheme calc
_refine_ls_wR_factor_gt 0.1408
_refine_ls_wR_factor_ref 0.1512
_reflns_Friedel_coverage 0.000
_reflns_number_gt 2173
_reflns_number_total 3018
_reflns_threshold_expression 'I > 2\s(I)'
_cod_data_source_file np1c00098_si_003.cif
_cod_data_source_block exp_11184
_cod_original_cell_volume 846.94(12)
_cod_database_code 1561310
_shelx_shelxl_version_number 2018/3
_shelx_space_group_comment
;
The symmetry employed for this shelxl refinement is uniquely defined
by the following loop, which should always be used as a source of
symmetry information in preference to the above space-group names.
They are only intended as comments.
;
_shelx_estimated_absorpt_t_min 0.901
_shelx_estimated_absorpt_t_max 0.909

loop_
_space_group_symop_operation_xyz
'x, y, z'
'-x, -y, -z'

loop_
_atom_site_label
_atom_site_type_symbol
_atom_site_fract_x
_atom_site_fract_y
_atom_site_fract_z
_atom_site_U_iso_or_equiv
_atom_site_adp_type
_atom_site_occupancy
_atom_site_site_symmetry_order
_atom_site_calc_flag
_atom_site_refinement_flags_posn
_atom_site_refinement_flags_adp
_atom_site_refinement_flags_occupancy
_atom_site_disorder_assembly
_atom_site_disorder_group
N1 N 0.8131(3) 0.9473(3) 0.31664(18) 0.0347(6) Uani 1 1 d . . . . .
N2 N 0.6788(3) 0.9408(3) 0.45034(19) 0.0387(6) Uani 1 1 d . . . . .
N3 N 0.5370(3) 0.6063(3) 0.22115(19) 0.0386(6) Uani 1 1 d . . . . .
O1 O 0.5868(3) 1.1328(3) 0.25537(17) 0.0471(6) Uani 1 1 d . . . . .
H1 H 0.540583 1.163151 0.294792 0.071 Uiso 1 1 calc R U . . .
O2 O 0.6841(3) 0.5971(3) 0.10450(18) 0.0545(6) Uani 1 1 d . . . . .
O3 O 1.0825(3) 1.1702(3) 0.32231(18) 0.0537(6) Uani 1 1 d . . . . .
O4 O 0.4073(3) 0.6238(3) 0.3467(2) 0.0613(7) Uani 1 1 d . . . . .
O5 O 0.4773(3) 0.2637(3) 0.39945(18) 0.0565(7) Uani 1 1 d . . . . .
H5D H 0.361701 0.234468 0.374367 0.068 Uiso 1 1 d R U . . .
H5B H 0.500341 0.226848 0.454957 0.068 Uiso 1 1 d R U . . .
C1 C 0.4503(4) 0.9960(4) 0.1760(2) 0.0384(7) Uani 1 1 d . . . . .
C2 C 0.2630(5) 0.9463(4) 0.1581(3) 0.0487(8) Uani 1 1 d . . . . .
H2 H 0.228124 1.007260 0.200648 0.058 Uiso 1 1 calc R U . . .
C3 C 0.1277(5) 0.8062(5) 0.0770(3) 0.0571(9) Uani 1 1 d . . . . .
H3 H 0.002293 0.771963 0.066212 0.069 Uiso 1 1 calc R U . . .
C4 C 0.1784(5) 0.7178(4) 0.0126(3) 0.0532(9) Uani 1 1 d . . . . .
H4 H 0.087841 0.623957 -0.042042 0.064 Uiso 1 1 calc R U . . .
C5 C 0.3647(5) 0.7690(4) 0.0296(2) 0.0450(8) Uani 1 1 d . . . . .
H5 H 0.397998 0.709023 -0.014638 0.054 Uiso 1 1 calc R U . . .
C6 C 0.5044(4) 0.9079(4) 0.1110(2) 0.0374(7) Uani 1 1 d . . . . .
C7 C 0.7056(4) 0.9568(4) 0.1283(2) 0.0412(7) Uani 1 1 d . . . . .
H7A H 0.777862 1.080752 0.153315 0.049 Uiso 1 1 calc R U . . .
H7B H 0.718093 0.924991 0.060847 0.049 Uiso 1 1 calc R U . . .
C8 C 0.7883(4) 0.8721(4) 0.2084(2) 0.0385(7) Uani 1 1 d . . . . .
H8 H 0.911932 0.896962 0.205336 0.046 Uiso 1 1 calc R U . . .
C9 C 0.9663(4) 1.1088(4) 0.3652(2) 0.0392(7) Uani 1 1 d . . . . .
C10 C 0.9690(4) 1.1897(4) 0.4652(2) 0.0382(7) Uani 1 1 d . . . . .
C11 C 1.1116(4) 1.3529(4) 0.5216(3) 0.0458(8) Uani 1 1 d . . . . .
H11 H 1.208912 1.409643 0.496776 0.055 Uiso 1 1 calc R U . . .
C12 C 1.1073(5) 1.4288(4) 0.6137(3) 0.0521(9) Uani 1 1 d . . . . .
H12 H 1.202502 1.537214 0.651728 0.063 Uiso 1 1 calc R U . . .
C13 C 0.9618(5) 1.3452(5) 0.6508(3) 0.0549(9) Uani 1 1 d . . . . .
H13 H 0.960205 1.398458 0.713325 0.066 Uiso 1 1 calc R U . . .
C14 C 0.8205(5) 1.1850(4) 0.5964(3) 0.0475(8) Uani 1 1 d . . . . .
H14 H 0.723495 1.130197 0.621864 0.057 Uiso 1 1 calc R U . . .
C15 C 0.8226(4) 1.1043(4) 0.5027(2) 0.0378(7) Uani 1 1 d . . . . .
C16 C 0.6802(4) 0.8721(4) 0.3618(2) 0.0359(7) Uani 1 1 d . . . . .
C17 C 0.5282(4) 0.6918(4) 0.3095(2) 0.0407(7) Uani 1 1 d . . . . .
C18 C 0.6703(4) 0.6810(4) 0.1751(2) 0.0401(7) Uani 1 1 d . . . . .
C19 C 0.3966(5) 0.4260(4) 0.1728(3) 0.0561(9) Uani 1 1 d . . . . .
H19A H 0.339430 0.412817 0.098448 0.084 Uiso 1 1 calc R U . . .
H19B H 0.303167 0.394480 0.206134 0.084 Uiso 1 1 calc R U . . .
H19C H 0.455580 0.353016 0.182294 0.084 Uiso 1 1 calc R U . . .

loop_
_atom_site_aniso_label
_atom_site_aniso_U_11
_atom_site_aniso_U_22
_atom_site_aniso_U_33
_atom_site_aniso_U_23
_atom_site_aniso_U_13
_atom_site_aniso_U_12
N1 0.0351(13) 0.0365(13) 0.0339(13) 0.0043(11) 0.0120(11) 0.0184(11)
N2 0.0405(14) 0.0391(14) 0.0366(13) 0.0042(11) 0.0134(11) 0.0192(12)
N3 0.0442(15) 0.0317(13) 0.0381(13) 0.0024(11) 0.0101(11) 0.0195(12)
O1 0.0472(13) 0.0438(13) 0.0467(13) -0.0021(10) 0.0137(10) 0.0217(11)
O2 0.0656(16) 0.0541(14) 0.0483(13) -0.0028(11) 0.0220(12) 0.0332(13)
O3 0.0434(13) 0.0540(14) 0.0533(14) 0.0079(11) 0.0213(11) 0.0109(11)
O4 0.0554(15) 0.0479(14) 0.0682(16) -0.0018(12) 0.0338(13) 0.0081(12)
O5 0.0546(15) 0.0685(17) 0.0483(13) 0.0098(12) 0.0229(12) 0.0276(13)
C1 0.0456(18) 0.0343(16) 0.0347(15) 0.0091(13) 0.0129(14) 0.0181(14)
C2 0.0462(19) 0.055(2) 0.0494(19) 0.0081(16) 0.0205(16) 0.0252(17)
C3 0.0408(19) 0.063(2) 0.057(2) 0.0093(19) 0.0167(17) 0.0157(18)
C4 0.050(2) 0.0450(19) 0.0453(19) 0.0028(16) 0.0096(16) 0.0102(16)
C5 0.059(2) 0.0400(18) 0.0366(17) 0.0063(14) 0.0150(15) 0.0247(16)
C6 0.0461(17) 0.0380(16) 0.0324(15) 0.0125(13) 0.0144(13) 0.0216(14)
C7 0.0475(18) 0.0440(18) 0.0372(16) 0.0097(14) 0.0192(14) 0.0229(16)
C8 0.0372(16) 0.0439(17) 0.0368(16) 0.0028(13) 0.0163(13) 0.0200(14)
C9 0.0341(16) 0.0404(17) 0.0421(17) 0.0089(14) 0.0102(14) 0.0180(14)
C10 0.0379(16) 0.0382(16) 0.0382(16) 0.0063(13) 0.0073(13) 0.0213(14)
C11 0.0402(18) 0.0401(18) 0.0492(19) 0.0064(15) 0.0059(15) 0.0176(15)
C12 0.048(2) 0.0407(18) 0.055(2) -0.0032(16) 0.0001(17) 0.0228(17)
C13 0.060(2) 0.054(2) 0.0450(19) -0.0078(16) 0.0058(17) 0.0322(19)
C14 0.050(2) 0.050(2) 0.0432(18) 0.0014(15) 0.0143(15) 0.0270(17)
C15 0.0389(17) 0.0380(16) 0.0375(16) 0.0043(13) 0.0077(13) 0.0227(14)
C16 0.0366(16) 0.0362(16) 0.0363(16) 0.0053(13) 0.0109(13) 0.0196(14)
C17 0.0418(17) 0.0379(17) 0.0421(17) 0.0061(14) 0.0146(14) 0.0186(15)
C18 0.0430(18) 0.0452(18) 0.0343(16) 0.0055(14) 0.0096(13) 0.0252(15)
C19 0.064(2) 0.0394(19) 0.051(2) 0.0018(16) 0.0125(18) 0.0167(18)

loop_
_atom_type_symbol
_atom_type_description
_atom_type_scat_dispersion_real
_atom_type_scat_dispersion_imag
_atom_type_scat_source
C C 0.0181 0.0091 'International Tables Vol C Tables 4.2.6.8 and 6.1.1.4'
H H 0.0000 0.0000 'International Tables Vol C Tables 4.2.6.8 and 6.1.1.4'
N N 0.0311 0.0180 'International Tables Vol C Tables 4.2.6.8 and 6.1.1.4'
O O 0.0492 0.0322 'International Tables Vol C Tables 4.2.6.8 and 6.1.1.4'

loop_
_geom_angle_atom_site_label_1
_geom_angle_atom_site_label_2
_geom_angle_atom_site_label_3
_geom_angle
_geom_angle_site_symmetry_1
_geom_angle_site_symmetry_3
_geom_angle_publ_flag
C16 N1 C9 122.1(2) . . ?
C16 N1 C8 121.0(2) . . ?
C9 N1 C8 116.4(2) . . ?
C16 N2 C15 117.1(3) . . ?
C18 N3 C17 123.5(3) . . ?
C18 N3 C19 117.8(3) . . ?
C17 N3 C19 118.7(3) . . ?
O1 C1 C2 121.7(3) . . ?
O1 C1 C6 117.9(3) . . ?
C2 C1 C6 120.4(3) . . ?
C3 C2 C1 120.3(3) . . ?
C4 C3 C2 120.1(3) . . ?
C3 C4 C5 119.5(3) . . ?
C4 C5 C6 122.0(3) . . ?
C5 C6 C1 117.7(3) . . ?
C5 C6 C7 120.3(3) . . ?
C1 C6 C7 122.0(3) . . ?
C6 C7 C8 114.1(2) . . ?
N1 C8 C18 113.8(2) . . ?
N1 C8 C7 110.7(2) . . ?
C18 C8 C7 109.5(2) . . ?
O3 C9 N1 119.8(3) . . ?
O3 C9 C10 125.9(3) . . ?
N1 C9 C10 114.3(3) . . ?
C11 C10 C15 120.2(3) . . ?
C11 C10 C9 120.8(3) . . ?
C15 C10 C9 119.0(3) . . ?
C12 C11 C10 119.6(3) . . ?
C11 C12 C13 120.5(3) . . ?
C14 C13 C12 120.8(3) . . ?
C13 C14 C15 119.8(3) . . ?
N2 C15 C14 118.4(3) . . ?
N2 C15 C10 122.4(3) . . ?
C14 C15 C10 119.2(3) . . ?
N2 C16 N1 125.0(3) . . ?
N2 C16 C17 115.9(3) . . ?
N1 C16 C17 119.0(3) . . ?
O4 C17 N3 121.9(3) . . ?
O4 C17 C16 120.3(3) . . ?
N3 C17 C16 117.8(3) . . ?
O2 C18 N3 121.2(3) . . ?
O2 C18 C8 120.3(3) . . ?
N3 C18 C8 118.3(3) . . ?

loop_
_geom_bond_atom_site_label_1
_geom_bond_atom_site_label_2
_geom_bond_distance
_geom_bond_site_symmetry_2
_geom_bond_publ_flag
N1 C16 1.368(4) . ?
N1 C9 1.397(4) . ?
N1 C8 1.464(3) . ?
N2 C16 1.289(4) . ?
N2 C15 1.390(4) . ?
N3 C18 1.379(4) . ?
N3 C17 1.382(4) . ?
N3 C19 1.472(4) . ?
O1 C1 1.364(4) . ?
O2 C18 1.207(3) . ?
O3 C9 1.223(4) . ?
O4 C17 1.207(4) . ?
C1 C2 1.387(4) . ?
C1 C6 1.396(4) . ?
C2 C3 1.385(5) . ?
C3 C4 1.372(5) . ?
C4 C5 1.378(5) . ?
C5 C6 1.391(4) . ?
C6 C7 1.502(4) . ?
C7 C8 1.546(4) . ?
C8 C18 1.498(4) . ?
C9 C10 1.453(4) . ?
C10 C11 1.396(4) . ?
C10 C15 1.400(4) . ?
C11 C12 1.368(5) . ?
C12 C13 1.387(5) . ?
C13 C14 1.371(5) . ?
C14 C15 1.396(4) . ?
C16 C17 1.504(4) . ?
